data_7106004
loop_
_publ_author_name
'Ning Li'
'Feilong Jiang'
'Lian Chen'
'Xingjun Li'
'Qihui Chen'
'Maochun Hong'

_publ_section_title
;
 From discrete octahedral nanocages to 1D coordination polymer:
 Coordination-driven a single-crystal-to-single-crystal transformation via
 anion exchange
;
_journal_name_full Chem.Commun.
_journal_page_first 2327
_journal_paper_doi 10.1039/c0cc04601a
_journal_volume 47
_journal_year 2011
_chemical_formula_sum 'C60 H104 Cl6 Cu3 N24 O26 P4'
_chemical_formula_weight 2104.87
_chemical_name_systematic
;
?
;
_space_group_IT_number 15
_symmetry_cell_setting monoclinic
_symmetry_space_group_name_Hall '-C 2yc'
_symmetry_space_group_name_H-M 'C 1 2/c 1'
_atom_sites_solution_hydrogens geom
_atom_sites_solution_primary direct
_atom_sites_solution_secondary difmap
_audit_creation_method SHELXL-97
_cell_angle_alpha 90.00
_cell_angle_beta 115.187(3)
_cell_angle_gamma 90.00
_cell_formula_units_Z 8
_cell_length_a 35.332(7)
_cell_length_b 18.535(3)
_cell_length_c 35.992(7)
_cell_measurement_temperature 173(2)
_cell_volume 21329(7)
_computing_cell_refinement CrystalClear
_computing_data_collection 'CrystalClear (Rigaku, 2000)'
_computing_data_reduction CrystalClear
_computing_molecular_graphics 'SHELXL-97 (Sheldrick, 1997)'
_computing_publication_material 'SHELXL-97 (Sheldrick, 1997)'
_computing_structure_refinement 'SHELXL-97 (Sheldrick, 1997)'
_computing_structure_solution 'SHELXS-97 (Sheldrick, 1990)'
_diffrn_ambient_temperature 173(2)
_diffrn_measured_fraction_theta_full 0.991
_diffrn_measured_fraction_theta_max 0.991
_diffrn_measurement_device_type 'Smart CCD'
_diffrn_measurement_method CCD_Profile_fitting
_diffrn_radiation_monochromator graphite
_diffrn_radiation_source 'fine-focus sealed tube'
_diffrn_radiation_type MoK\a
_diffrn_radiation_wavelength 0.71073
_diffrn_reflns_av_R_equivalents 0.0374
_diffrn_reflns_av_sigmaI/netI 0.0490
_diffrn_reflns_limit_h_max 42
_diffrn_reflns_limit_h_min -42
_diffrn_reflns_limit_k_max 22
_diffrn_reflns_limit_k_min -22
_diffrn_reflns_limit_l_max 34
_diffrn_reflns_limit_l_min -42
_diffrn_reflns_number 65323
_diffrn_reflns_theta_full 25.00
_diffrn_reflns_theta_max 25.00
_diffrn_reflns_theta_min 2.50
_exptl_absorpt_coefficient_mu 0.875
_exptl_absorpt_correction_T_max 1.0000
_exptl_absorpt_correction_T_min 0.9047
_exptl_absorpt_correction_type multi-scan
_exptl_absorpt_process_details '(CrystalClear; Rigaku, 2000)'
_exptl_crystal_colour Blue
_exptl_crystal_density_diffrn 1.311
_exptl_crystal_density_method 'not measured'
_exptl_crystal_description Prism
_exptl_crystal_F_000 8712
_exptl_crystal_size_max 0.4300
_exptl_crystal_size_mid 0.4000
_exptl_crystal_size_min 0.3400
_refine_diff_density_max 2.026
_refine_diff_density_min -1.180
_refine_diff_density_rms 0.163
_refine_ls_extinction_method none
_refine_ls_goodness_of_fit_ref 1.158
_refine_ls_hydrogen_treatment constr
_refine_ls_matrix_type full
_refine_ls_number_parameters 1090
_refine_ls_number_reflns 18630
_refine_ls_number_restraints 0
_refine_ls_restrained_S_all 1.158
_refine_ls_R_factor_all 0.1424
_refine_ls_R_factor_gt 0.1209
_refine_ls_shift/su_max 0.008
_refine_ls_shift/su_mean 0.000
_refine_ls_structure_factor_coef Fsqd
_refine_ls_weighting_details 'calc w=1/[\s^2^(Fo^2^)+(0.3000P)^2^+0.0000P] where P=(Fo^2^+2Fc^2^)/3'
_refine_ls_weighting_scheme calc
_refine_ls_wR_factor_gt 0.3528
_refine_ls_wR_factor_ref 0.4016
_reflns_number_gt 13596
_reflns_number_total 18630
_reflns_threshold_expression >2sigma(I)
_cod_data_source_file C0CC04601A.TXT
_cod_data_source_block c:\lining58\1
_cod_depositor_comments
;
The following automatic conversions were performed:

'_symmetry_cell_setting' value 'Monoclinic' changed to 'monoclinic'
according to the built-in table from CIF Core dictionary named
'cif_core.dic' version 2.4.1 from
2010-06-29.

'_exptl_absorpt_correction_type' value 'Multi-scan'
changed to 'multi-scan' according to the built-in table from CIF Core
dictionary named 'cif_core.dic' version 2.4.1 from 2010-06-29.

Automatic conversion script
Id: cif_fix_values 1646 2011-03-28 12:23:43Z adriana 
;
_cod_original_cell_volume 21330(7)
_cod_original_sg_symbol_H-M C2/c
_cod_database_code 7106004

loop_
_symmetry_equiv_pos_as_xyz
'x, y, z'
'-x, y, -z+1/2'
'x+1/2, y+1/2, z'
'-x+1/2, y+1/2, -z+1/2'
'-x, -y, -z'
'x, -y, z-1/2'
'-x+1/2, -y+1/2, -z'
'x+1/2, -y+1/2, z-1/2'

loop_
_atom_site_label
_atom_site_type_symbol
_atom_site_fract_x
_atom_site_fract_y
_atom_site_fract_z
_atom_site_U_iso_or_equiv
_atom_site_adp_type
_atom_site_occupancy
_atom_site_symmetry_multiplicity
_atom_site_calc_flag
_atom_site_refinement_flags
_atom_site_disorder_assembly
_atom_site_disorder_group
Cu1 Cu 0.5000 0.54643(5) 0.2500 0.0508(3) Uani 1 2 d S . .
Cu2 Cu 0.5000 -0.16886(5) 0.2500 0.0555(3) Uani 1 2 d S . .
Cu3 Cu 0.45848(3) 0.18704(4) 0.40407(3) 0.0699(3) Uani 1 1 d . . .
Cu4 Cu 0.69547(3) 0.19040(4) 0.37329(3) 0.0675(3) Uani 1 1 d . . .
Cl4 Cl 0.5000 0.68878(8) 0.2500 0.0607(5) Uani 1 2 d S . .
P3 P 0.62945(5) 0.37772(8) 0.23215(5) 0.0571(4) Uani 1 1 d . . .
P4 P 0.58150(5) 0.38179(8) 0.40051(5) 0.0599(4) Uani 1 1 d . . .
P1 P 0.37066(5) -0.00084(8) 0.26672(5) 0.0627(4) Uani 1 1 d . . .
N24 N 0.49866(14) 0.5406(2) 0.30623(14) 0.0543(10) Uani 1 1 d . . .
N4 N 0.47300(15) -0.1629(2) 0.29008(15) 0.0574(11) Uani 1 1 d . . .
N18 N 0.56367(14) 0.5403(2) 0.27700(14) 0.0560(10) Uani 1 1 d . . .
N12 N 0.68227(16) 0.1644(3) 0.42136(17) 0.0659(12) Uani 1 1 d . . .
N15 N 0.64965(15) 0.4392(3) 0.26815(16) 0.0662(12) Uani 1 1 d . . .
H41 H 0.6771 0.4421 0.2799 0.079 Uiso 1 1 calc R . .
N7 N 0.55112(16) -0.0493(3) 0.41302(18) 0.0705(13) Uani 1 1 d . . .
H16 H 0.5549 -0.0962 0.4166 0.085 Uiso 1 1 calc R . .
N19 N 0.60037(17) 0.3380(3) 0.44502(17) 0.0711(14) Uani 1 1 d . . .
H46 H 0.6261 0.3482 0.4626 0.085 Uiso 1 1 calc R . .
N2 N 0.34127(17) -0.0446(3) 0.22455(17) 0.0699(13) Uani 1 1 d . . .
H6 H 0.3393 -0.0915 0.2271 0.084 Uiso 1 1 calc R . .
C41 C 0.62799(16) 0.4885(3) 0.28259(17) 0.0560(12) Uani 1 1 d . . .
N22 N 0.69263(16) 0.2979(3) 0.38475(17) 0.0646(12) Uani 1 1 d . . .
N17 N 0.70918(16) 0.2144(3) 0.32545(17) 0.0666(12) Uani 1 1 d . . .
N16 N 0.55731(17) 0.2948(3) 0.10359(16) 0.0678(13) Uani 1 1 d . . .
C45 C 0.58419(16) 0.4923(3) 0.26490(18) 0.0572(12) Uani 1 1 d . . .
H45 H 0.5686 0.4594 0.2436 0.069 Uiso 1 1 calc R . .
C26 C 0.64396(19) 0.0912(3) 0.44923(18) 0.0639(14) Uani 1 1 d . . .
C11 C 0.42141(18) -0.1118(3) 0.30936(18) 0.0608(13) Uani 1 1 d . . .
N5 N 0.30170(16) 0.0833(3) 0.13860(17) 0.0679(13) Uani 1 1 d . . .
C52 C 0.4980(2) 0.5389(3) 0.3829(2) 0.0703(16) Uani 1 1 d . . .
H52 H 0.4973 0.5384 0.4091 0.084 Uiso 1 1 calc R . .
N23 N 0.51815(17) 0.2130(3) 0.44340(16) 0.0671(12) Uani 1 1 d . . .
C36 C 0.59051(18) 0.3933(3) 0.14902(19) 0.0630(14) Uani 1 1 d . . .
N6 N 0.39758(17) 0.1609(3) 0.36764(18) 0.0674(13) Uani 1 1 d . . .
C5 C 0.38839(19) 0.1144(3) 0.3369(2) 0.0657(15) Uani 1 1 d . . .
H5 H 0.4107 0.0929 0.3327 0.079 Uiso 1 1 calc R . .
N1 N 0.38912(17) -0.0626(3) 0.30290(18) 0.0723(14) Uani 1 1 d . . .
H11 H 0.3774 -0.0651 0.3201 0.087 Uiso 1 1 calc R . .
C43 C 0.62849(19) 0.5844(3) 0.3268(2) 0.0690(16) Uani 1 1 d . . .
H43 H 0.6433 0.6170 0.3486 0.083 Uiso 1 1 calc R . .
C15 C 0.44260(18) -0.1147(3) 0.28414(19) 0.0608(13) Uani 1 1 d . . .
H15 H 0.4352 -0.0814 0.2621 0.073 Uiso 1 1 calc R . .
C44 C 0.58566(18) 0.5844(3) 0.30841(18) 0.0603(13) Uani 1 1 d . . .
H44 H 0.5710 0.6167 0.3182 0.072 Uiso 1 1 calc R . .
C14 C 0.48470(19) -0.2076(3) 0.3219(2) 0.0629(14) Uani 1 1 d . . .
H14 H 0.5064 -0.2413 0.3260 0.075 Uiso 1 1 calc R . .
C34 C 0.7411(2) 0.1822(3) 0.3217(2) 0.0720(17) Uani 1 1 d . . .
H34 H 0.7573 0.1477 0.3417 0.086 Uiso 1 1 calc R . .
C13 C 0.4668(2) -0.2070(4) 0.3489(2) 0.0740(17) Uani 1 1 d . . .
H13 H 0.4765 -0.2390 0.3717 0.089 Uiso 1 1 calc R . .
C42 C 0.65010(19) 0.5355(3) 0.3133(2) 0.0710(16) Uani 1 1 d . . .
H42 H 0.6798 0.5352 0.3253 0.085 Uiso 1 1 calc R . .
N11 N 0.47238(16) 0.0796(3) 0.41481(17) 0.0685(13) Uani 1 1 d . . .
C30 C 0.65352(18) 0.1144(3) 0.41698(19) 0.0635(14) Uani 1 1 d . . .
H30 H 0.6387 0.0934 0.3907 0.076 Uiso 1 1 calc R . .
C55 C 0.52318(18) 0.4939(3) 0.33564(17) 0.0572(12) Uani 1 1 d . . .
H55 H 0.5405 0.4616 0.3294 0.069 Uiso 1 1 calc R . .
C53 C 0.4735(2) 0.5860(3) 0.3525(2) 0.0712(16) Uani 1 1 d . . .
H53 H 0.4554 0.6184 0.3577 0.085 Uiso 1 1 calc R . .
C46 C 0.5788(2) 0.2862(3) 0.45709(19) 0.0655(14) Uani 1 1 d . . .
C50 C 0.53887(19) 0.2638(3) 0.43214(18) 0.0658(14) Uani 1 1 d . . .
H50 H 0.5251 0.2849 0.4057 0.079 Uiso 1 1 calc R . .
C19 C 0.4516(3) 0.0375(4) 0.4288(3) 0.090(2) Uani 1 1 d . . .
H19 H 0.4306 0.0585 0.4353 0.108 Uiso 1 1 calc R . .
C16 C 0.51706(19) -0.0200(3) 0.41793(19) 0.0650(14) Uani 1 1 d . . .
C54 C 0.47467(19) 0.5870(3) 0.3155(2) 0.0631(14) Uani 1 1 d . . .
H54 H 0.4582 0.6212 0.2955 0.076 Uiso 1 1 calc R . .
C39 C 0.5485(3) 0.3370(4) 0.0712(2) 0.087(2) Uani 1 1 d . . .
H39 H 0.5338 0.3184 0.0442 0.105 Uiso 1 1 calc R . .
C40 C 0.5773(2) 0.3225(3) 0.1416(2) 0.0651(15) Uani 1 1 d . . .
H40 H 0.5825 0.2918 0.1644 0.078 Uiso 1 1 calc R . .
C38 C 0.5612(3) 0.4107(4) 0.0773(2) 0.089(2) Uani 1 1 d . . .
H38 H 0.5552 0.4407 0.0540 0.107 Uiso 1 1 calc R . .
C37 C 0.5812(2) 0.4386(4) 0.1147(2) 0.0771(18) Uani 1 1 d . . .
H37 H 0.5891 0.4880 0.1182 0.092 Uiso 1 1 calc R . .
C35 C 0.68606(19) 0.2620(3) 0.2969(2) 0.0648(14) Uani 1 1 d . . .
H35 H 0.6632 0.2841 0.2997 0.078 Uiso 1 1 calc R . .
C47 C 0.5976(2) 0.2563(4) 0.4955(2) 0.0826(19) Uani 1 1 d . . .
H47 H 0.6248 0.2713 0.5141 0.099 Uiso 1 1 calc R . .
C27 C 0.6675(3) 0.1211(4) 0.4881(2) 0.087(2) Uani 1 1 d . . .
H27 H 0.6636 0.1052 0.5113 0.105 Uiso 1 1 calc R . .
C18 C 0.4588(3) -0.0365(5) 0.4348(3) 0.114(3) Uani 1 1 d . . .
H18 H 0.4400 -0.0665 0.4403 0.136 Uiso 1 1 calc R . .
C12 C 0.4341(2) -0.1594(4) 0.3429(2) 0.0767(17) Uani 1 1 d . . .
H12 H 0.4209 -0.1591 0.3610 0.092 Uiso 1 1 calc R . .
C29 C 0.7029(2) 0.1938(4) 0.4587(2) 0.0790(19) Uani 1 1 d . . .
H29 H 0.7231 0.2302 0.4623 0.095 Uiso 1 1 calc R . .
C4 C 0.3664(3) 0.1910(4) 0.3737(3) 0.085(2) Uani 1 1 d . . .
H4 H 0.3728 0.2247 0.3955 0.102 Uiso 1 1 calc R . .
C49 C 0.5375(3) 0.1848(4) 0.4811(2) 0.0786(19) Uani 1 1 d . . .
H49 H 0.5231 0.1500 0.4897 0.094 Uiso 1 1 calc R . .
C20 C 0.5054(2) 0.0513(3) 0.4102(2) 0.0678(15) Uani 1 1 d . . .
H20 H 0.5213 0.0820 0.4011 0.081 Uiso 1 1 calc R . .
C17 C 0.4940(2) -0.0657(4) 0.4324(3) 0.088(2) Uani 1 1 d . . .
H17 H 0.5023 -0.1142 0.4401 0.106 Uiso 1 1 calc R . .
C33 C 0.7515(2) 0.1977(4) 0.2893(3) 0.083(2) Uani 1 1 d . . .
H33 H 0.7743 0.1741 0.2871 0.100 Uiso 1 1 calc R . .
C28 C 0.6958(3) 0.1730(5) 0.4920(2) 0.093(2) Uani 1 1 d . . .
H28 H 0.7110 0.1953 0.5179 0.112 Uiso 1 1 calc R . .
C3 C 0.3249(3) 0.1746(5) 0.3492(3) 0.105(3) Uani 1 1 d . . .
H3 H 0.3031 0.1965 0.3541 0.126 Uiso 1 1 calc R . .
C48 C 0.5767(3) 0.2040(5) 0.5073(2) 0.099(3) Uani 1 1 d . . .
H48 H 0.5899 0.1819 0.5335 0.118 Uiso 1 1 calc R . .
P2 P 0.58476(5) -0.00515(8) 0.40120(5) 0.0609(4) Uani 1 1 d . . .
O3 O 0.59700(13) 0.3336(2) 0.23668(14) 0.0680(10) Uani 1 1 d . . .
O4 O 0.56129(14) 0.3354(2) 0.36399(13) 0.0686(10) Uani 1 1 d . . .
O1 O 0.40372(14) 0.0427(2) 0.26271(15) 0.0741(11) Uani 1 1 d . . .
O2 O 0.56541(14) 0.0424(2) 0.36465(14) 0.0700(11) Uani 1 1 d . . .
N10 N 0.55795(14) -0.1639(2) 0.29843(15) 0.0587(11) Uani 1 1 d . . .
N14 N 0.66964(17) 0.3315(3) 0.23347(17) 0.0669(12) Uani 1 1 d . . .
H31 H 0.6770 0.3393 0.2133 0.080 Uiso 1 1 calc R . .
N13 N 0.61223(16) 0.4215(3) 0.18842(16) 0.0654(12) Uani 1 1 d . . .
H36 H 0.6173 0.4681 0.1900 0.078 Uiso 1 1 calc R . .
N9 N 0.61490(15) -0.0673(3) 0.39607(16) 0.0668(13) Uani 1 1 d . . .
H21 H 0.6399 -0.0713 0.4165 0.080 Uiso 1 1 calc R . .
C25 C 0.56770(16) -0.1176(3) 0.32920(17) 0.0544(12) Uani 1 1 d . . .
H25 H 0.5470 -0.0837 0.3278 0.065 Uiso 1 1 calc R . .
N21 N 0.62139(17) 0.4272(3) 0.40114(16) 0.0666(12) Uani 1 1 d . . .
H56 H 0.6211 0.4743 0.4043 0.080 Uiso 1 1 calc R . .
C56 C 0.65671(18) 0.3975(3) 0.39707(17) 0.0605(13) Uani 1 1 d . . .
N8 N 0.61378(17) 0.0388(3) 0.44345(16) 0.0693(13) Uani 1 1 d . . .
H26 H 0.6097 0.0278 0.4652 0.083 Uiso 1 1 calc R . .
C6 C 0.31934(19) -0.0171(3) 0.1857(2) 0.0664(15) Uani 1 1 d . . .
N3 N 0.33751(16) 0.0455(3) 0.27792(19) 0.0715(14) Uani 1 1 d . . .
H1 H 0.3108 0.0386 0.2622 0.086 Uiso 1 1 calc R . .
N20 N 0.54969(16) 0.4438(3) 0.40473(16) 0.0653(12) Uani 1 1 d . . .
H51 H 0.5488 0.4473 0.4287 0.078 Uiso 1 1 calc R . .
C51 C 0.52398(17) 0.4916(3) 0.37371(18) 0.0580(13) Uani 1 1 d . . .
C21 C 0.60590(17) -0.1152(3) 0.36312(18) 0.0596(13) Uani 1 1 d . . .
C60 C 0.6590(2) 0.3262(3) 0.38849(19) 0.0630(14) Uani 1 1 d . . .
H60 H 0.6363 0.2954 0.3850 0.076 Uiso 1 1 calc R . .
C1 C 0.3477(2) 0.0958(3) 0.3106(2) 0.0676(15) Uani 1 1 d . . .
C22 C 0.63611(18) -0.1636(3) 0.3633(2) 0.0681(15) Uani 1 1 d . . .
H22 H 0.6631 -0.1640 0.3856 0.082 Uiso 1 1 calc R . .
C10 C 0.32250(19) 0.0560(3) 0.1758(2) 0.0651(14) Uani 1 1 d . . .
H10 H 0.3405 0.0870 0.1970 0.078 Uiso 1 1 calc R . .
C57 C 0.6904(2) 0.4430(3) 0.4018(2) 0.0744(17) Uani 1 1 d . . .
H57 H 0.6897 0.4928 0.4077 0.089 Uiso 1 1 calc R . .
C9 C 0.2761(2) 0.0394(4) 0.1078(2) 0.0786(19) Uani 1 1 d . . .
H9 H 0.2609 0.0587 0.0810 0.094 Uiso 1 1 calc R . .
C59 C 0.7245(2) 0.3414(4) 0.3892(2) 0.0719(16) Uani 1 1 d . . .
H59 H 0.7482 0.3224 0.3864 0.086 Uiso 1 1 calc R . .
C32 C 0.7276(2) 0.2487(4) 0.2600(3) 0.0788(18) Uani 1 1 d . . .
H32 H 0.7345 0.2613 0.2380 0.095 Uiso 1 1 calc R . .
C23 C 0.6271(2) -0.2104(4) 0.3315(2) 0.0756(18) Uani 1 1 d . . .
H23 H 0.6477 -0.2438 0.3319 0.091 Uiso 1 1 calc R . .
C7 C 0.2936(2) -0.0604(3) 0.1542(2) 0.0746(17) Uani 1 1 d . . .
H7 H 0.2906 -0.1098 0.1594 0.089 Uiso 1 1 calc R . .
C24 C 0.58806(19) -0.2094(3) 0.2987(2) 0.0672(15) Uani 1 1 d . . .
H24 H 0.5823 -0.2409 0.2761 0.081 Uiso 1 1 calc R . .
C31 C 0.6936(2) 0.2806(3) 0.2634(2) 0.0670(15) Uani 1 1 d . . .
C2 C 0.3158(2) 0.1262(4) 0.3178(3) 0.087(2) Uani 1 1 d . . .
H2 H 0.2875 0.1136 0.3010 0.104 Uiso 1 1 calc R . .
C8 C 0.2718(2) -0.0330(4) 0.1148(3) 0.088(2) Uani 1 1 d . . .
H8 H 0.2543 -0.0634 0.0931 0.106 Uiso 1 1 calc R . .
C58 C 0.7233(2) 0.4148(4) 0.3978(3) 0.084(2) Uani 1 1 d . . .
H58 H 0.7461 0.4450 0.4008 0.100 Uiso 1 1 calc R . .
Cl1 Cl 0.47885(12) 0.18643(15) 0.34104(13) 0.1396(11) Uani 1 1 d . . .
Cl5 Cl 0.78152(13) 0.19269(18) 0.42331(12) 0.1519(13) Uani 1 1 d . . .
Cl6 Cl 0.56241(17) 0.1837(2) 0.02383(17) 0.1842(17) Uani 1 1 d . . .
O9 O 0.5000 0.1888(4) 0.2500 0.109(3) Uani 1 2 d S . .
O20 O 0.6851(2) 0.3992(5) 0.5058(2) 0.166(4) Uani 1 1 d . . .
Cl7 Cl 0.5080(3) 0.2837(5) -0.04558(19) 0.283(4) Uani 1 1 d . . .
O10 O 0.3479(3) 0.5736(4) 0.3049(3) 0.171(4) Uani 1 1 d . . .
O27 O 0.7554(3) 1.0096(5) 0.2721(3) 0.162(3) Uani 1 1 d . . .
O12 O 0.2909(3) 0.3714(4) 0.3222(3) 0.148(3) Uani 1 1 d . . .
O19 O 0.5541(4) 0.4690(5) 0.4896(2) 0.177(4) Uani 1 1 d . . .
O13 O 0.2561(2) 0.4644(5) 0.1902(3) 0.141(3) Uani 1 1 d . . .
O23 O 0.6283(5) 0.5794(5) 0.4298(4) 0.204(5) Uani 1 1 d . . .
O16 O 0.5759(4) -0.1978(5) 0.4340(4) 0.189(5) Uani 1 1 d . . .
O26 O 0.6913(5) 0.8108(6) 0.2662(5) 0.242(7) Uani 1 1 d . . .
O14 O 0.6157(6) 0.0275(8) 0.0217(5) 0.265(8) Uani 1 1 d . . .
O7 O 0.5338(4) 0.2714(7) 0.3127(4) 0.111(4) Uani 0.50 1 d P . .
O17 O 0.6950(4) -0.0939(10) 0.4692(4) 0.254(7) Uani 1 1 d . . .
O28 O 0.6737(5) 0.8828(9) 0.1572(12) 0.61(3) Uani 1 1 d . . .
O6 O 0.5000 0.3960(12) 0.2500 0.225(8) Uani 1 2 d S . .
O24 O 0.8347(4) 0.2852(10) 0.3981(4) 0.245(6) Uani 1 1 d . . .
O11 O 0.4200(7) 0.1867(5) 0.2623(9) 0.340(15) Uani 1 1 d . . .
Cl3 Cl 0.61120(19) 0.18971(19) 0.32346(17) 0.1860(19) Uani 1 1 d . . .
Cl2 Cl 0.5000 -0.0159(12) 0.2500 0.379(8) Uani 1 2 d S . .
O8 O 0.5368(4) 0.1033(7) 0.3132(4) 0.108(3) Uani 0.50 1 d P . .
O15 O 0.5809(12) -0.327(2) 0.3915(11) 0.49(2) Uiso 1 1 d . . .
O5 O 0.3746(9) 0.6804(14) 0.2859(9) 0.384(15) Uiso 1 1 d . . .
O18 O 0.5479(7) 0.3928(11) 0.5517(6) 0.296(8) Uiso 1 1 d . . .
O21 O 0.5886(7) 0.6189(13) 0.4849(6) 0.317(9) Uiso 1 1 d . . .
O22 O 0.7316(8) 0.5250(14) 0.5034(8) 0.353(11) Uiso 1 1 d . . .
O25 O 0.7128(11) 0.6959(16) 0.3103(11) 0.430(17) Uiso 1 1 d . . .

loop_
_atom_site_aniso_label
_atom_site_aniso_U_11
_atom_site_aniso_U_22
_atom_site_aniso_U_33
_atom_site_aniso_U_23
_atom_site_aniso_U_13
_atom_site_aniso_U_12
Cu1 0.0546(5) 0.0453(5) 0.0492(5) 0.000 0.0188(4) 0.000
Cu2 0.0547(5) 0.0498(5) 0.0578(6) 0.000 0.0198(4) 0.000
Cu3 0.0746(5) 0.0567(5) 0.0731(6) 0.0076(3) 0.0262(4) 0.0048(3)
Cu4 0.0822(6) 0.0510(5) 0.0669(5) -0.0011(3) 0.0295(4) -0.0018(3)
Cl4 0.0717(12) 0.0344(9) 0.0712(13) 0.000 0.0258(10) 0.000
P3 0.0600(8) 0.0496(8) 0.0611(9) -0.0013(6) 0.0251(7) 0.0000(6)
P4 0.0667(9) 0.0528(8) 0.0532(8) 0.0055(6) 0.0186(7) 0.0043(6)
P1 0.0674(9) 0.0518(8) 0.0706(10) 0.0076(7) 0.0310(8) 0.0079(6)
N24 0.062(2) 0.041(2) 0.056(3) 0.0010(19) 0.021(2) 0.0091(18)
N4 0.062(3) 0.044(2) 0.064(3) 0.001(2) 0.025(2) 0.0037(19)
N18 0.065(3) 0.045(2) 0.057(3) -0.005(2) 0.025(2) -0.0017(19)
N12 0.070(3) 0.051(2) 0.066(3) -0.004(2) 0.019(2) -0.011(2)
N15 0.055(2) 0.068(3) 0.071(3) -0.016(2) 0.022(2) -0.004(2)
N7 0.069(3) 0.051(3) 0.091(4) 0.005(3) 0.033(3) -0.002(2)
N19 0.071(3) 0.061(3) 0.063(3) 0.013(2) 0.010(2) 0.000(2)
N2 0.087(3) 0.046(2) 0.077(4) 0.004(2) 0.035(3) 0.002(2)
C41 0.055(3) 0.049(3) 0.056(3) 0.003(2) 0.016(2) 0.002(2)
N22 0.068(3) 0.054(2) 0.069(3) 0.000(2) 0.025(2) -0.003(2)
N17 0.064(3) 0.055(3) 0.078(3) -0.002(3) 0.027(2) -0.003(2)
N16 0.074(3) 0.066(3) 0.060(3) -0.004(2) 0.026(2) -0.004(2)
C45 0.055(3) 0.049(3) 0.063(3) -0.005(2) 0.021(2) -0.003(2)
C26 0.069(3) 0.060(3) 0.055(3) -0.011(3) 0.019(3) -0.006(3)
C11 0.069(3) 0.051(3) 0.062(3) 0.009(3) 0.029(3) 0.008(2)
N5 0.071(3) 0.057(3) 0.066(3) 0.002(2) 0.019(2) 0.001(2)
C52 0.090(4) 0.059(3) 0.066(4) 0.001(3) 0.039(3) 0.015(3)
N23 0.075(3) 0.060(3) 0.062(3) 0.009(2) 0.024(2) 0.003(2)
C36 0.065(3) 0.063(3) 0.065(3) 0.003(3) 0.031(3) -0.002(3)
N6 0.074(3) 0.054(3) 0.080(3) 0.003(3) 0.038(3) 0.006(2)
C5 0.065(3) 0.054(3) 0.087(4) 0.003(3) 0.039(3) 0.009(2)
N1 0.083(3) 0.070(3) 0.074(3) 0.021(3) 0.043(3) 0.016(3)
C43 0.067(3) 0.056(3) 0.066(4) -0.012(3) 0.011(3) -0.004(3)
C15 0.068(3) 0.052(3) 0.064(3) 0.010(3) 0.029(3) 0.009(2)
C44 0.069(3) 0.044(3) 0.061(3) -0.005(2) 0.022(3) 0.001(2)
C14 0.064(3) 0.046(3) 0.070(4) 0.008(3) 0.021(3) 0.009(2)
C34 0.063(3) 0.063(4) 0.087(5) 0.008(3) 0.029(3) 0.012(3)
C13 0.095(5) 0.064(3) 0.066(4) 0.019(3) 0.037(4) 0.023(3)
C42 0.055(3) 0.065(3) 0.080(4) -0.008(3) 0.016(3) -0.001(3)
N11 0.071(3) 0.064(3) 0.072(3) 0.012(2) 0.033(3) 0.005(2)
C30 0.064(3) 0.059(3) 0.057(3) -0.006(3) 0.015(3) -0.003(3)
C55 0.068(3) 0.054(3) 0.049(3) 0.000(2) 0.024(2) 0.005(2)
C53 0.088(4) 0.058(3) 0.085(4) 0.006(3) 0.054(4) 0.015(3)
C46 0.077(4) 0.054(3) 0.058(3) 0.009(3) 0.022(3) -0.001(3)
C50 0.076(4) 0.063(3) 0.052(3) 0.013(3) 0.020(3) 0.012(3)
C19 0.108(5) 0.080(5) 0.111(6) 0.024(4) 0.074(5) 0.011(4)
C16 0.076(4) 0.054(3) 0.069(4) 0.004(3) 0.034(3) -0.004(3)
C54 0.072(3) 0.050(3) 0.075(4) 0.002(3) 0.039(3) 0.011(3)
C39 0.121(6) 0.078(4) 0.067(4) 0.000(4) 0.044(4) -0.019(4)
C40 0.075(4) 0.057(3) 0.062(4) 0.004(3) 0.029(3) -0.007(3)
C38 0.116(6) 0.090(5) 0.062(4) 0.024(4) 0.038(4) -0.011(4)
C37 0.100(5) 0.060(3) 0.078(4) 0.010(3) 0.044(4) -0.011(3)
C35 0.070(3) 0.057(3) 0.075(4) -0.001(3) 0.037(3) 0.003(3)
C47 0.082(4) 0.091(5) 0.059(4) 0.002(3) 0.015(3) -0.005(4)
C27 0.106(5) 0.087(5) 0.060(4) -0.010(4) 0.026(4) -0.021(4)
C18 0.135(7) 0.096(6) 0.157(9) 0.060(6) 0.108(7) 0.031(5)
C12 0.097(5) 0.067(4) 0.075(4) 0.014(3) 0.046(4) 0.007(3)
C29 0.074(4) 0.072(4) 0.077(5) -0.010(3) 0.018(3) -0.020(3)
C4 0.094(5) 0.082(5) 0.090(5) -0.019(4) 0.050(4) -0.003(4)
C49 0.089(5) 0.075(4) 0.067(4) 0.016(3) 0.028(4) -0.004(3)
C20 0.075(4) 0.054(3) 0.076(4) 0.008(3) 0.034(3) -0.006(3)
C17 0.093(5) 0.074(4) 0.114(6) 0.034(4) 0.060(5) 0.015(4)
C33 0.071(4) 0.080(4) 0.106(6) 0.006(4) 0.045(4) 0.018(3)
C28 0.103(5) 0.107(6) 0.051(4) -0.018(4) 0.014(4) -0.039(5)
C3 0.075(5) 0.109(6) 0.159(9) -0.041(6) 0.077(6) -0.001(4)
C48 0.113(6) 0.100(5) 0.062(4) 0.030(4) 0.018(4) -0.011(5)
P2 0.0634(8) 0.0526(8) 0.0601(9) -0.0008(6) 0.0200(7) -0.0034(6)
O3 0.064(2) 0.064(2) 0.081(3) 0.000(2) 0.035(2) -0.0052(19)
O4 0.075(3) 0.067(2) 0.055(2) -0.003(2) 0.019(2) 0.001(2)
O1 0.076(3) 0.068(3) 0.081(3) 0.003(2) 0.037(2) 0.005(2)
O2 0.074(2) 0.066(2) 0.063(2) 0.004(2) 0.022(2) 0.0015(19)
N10 0.059(3) 0.044(2) 0.067(3) 0.000(2) 0.020(2) 0.0034(19)
N14 0.072(3) 0.064(3) 0.070(3) 0.000(3) 0.036(3) 0.008(2)
N13 0.078(3) 0.047(2) 0.070(3) 0.001(2) 0.031(3) -0.006(2)
N9 0.054(2) 0.074(3) 0.058(3) -0.007(2) 0.010(2) 0.001(2)
C25 0.051(3) 0.051(3) 0.062(3) -0.002(2) 0.024(2) 0.006(2)
N21 0.080(3) 0.049(2) 0.071(3) -0.002(2) 0.034(3) 0.000(2)
C56 0.068(3) 0.050(3) 0.055(3) 0.003(2) 0.018(3) -0.002(2)
N8 0.084(3) 0.063(3) 0.058(3) -0.003(2) 0.028(3) -0.014(2)
C6 0.067(3) 0.052(3) 0.083(4) -0.004(3) 0.034(3) 0.001(3)
N3 0.063(3) 0.062(3) 0.088(4) -0.002(3) 0.031(3) 0.008(2)
N20 0.076(3) 0.067(3) 0.056(3) 0.009(2) 0.031(2) 0.014(2)
C51 0.064(3) 0.047(3) 0.063(3) 0.006(2) 0.027(3) 0.002(2)
C21 0.056(3) 0.048(3) 0.064(3) 0.003(2) 0.015(3) -0.001(2)
C60 0.070(4) 0.052(3) 0.062(3) -0.002(3) 0.024(3) -0.006(3)
C1 0.074(4) 0.054(3) 0.077(4) 0.009(3) 0.034(3) 0.008(3)
C22 0.057(3) 0.061(3) 0.076(4) -0.008(3) 0.018(3) 0.003(3)
C10 0.071(3) 0.044(3) 0.076(4) 0.005(3) 0.027(3) 0.001(2)
C57 0.075(4) 0.056(3) 0.083(4) 0.000(3) 0.024(3) -0.010(3)
C9 0.072(4) 0.067(4) 0.075(4) -0.008(3) 0.010(3) -0.008(3)
C59 0.063(3) 0.070(4) 0.080(4) -0.002(3) 0.028(3) -0.005(3)
C32 0.076(4) 0.072(4) 0.104(5) 0.004(4) 0.054(4) 0.010(3)
C23 0.060(3) 0.059(3) 0.105(5) -0.007(4) 0.032(3) 0.006(3)
C7 0.075(4) 0.056(3) 0.093(5) -0.009(3) 0.037(4) -0.016(3)
C24 0.067(3) 0.050(3) 0.081(4) 0.000(3) 0.027(3) 0.007(3)
C31 0.071(3) 0.051(3) 0.080(4) -0.002(3) 0.032(3) 0.000(3)
C2 0.066(4) 0.086(5) 0.115(6) -0.010(4) 0.044(4) 0.005(3)
C8 0.083(4) 0.061(4) 0.095(5) -0.016(4) 0.014(4) -0.023(3)
C58 0.073(4) 0.071(4) 0.102(5) -0.010(4) 0.034(4) -0.025(3)
Cl1 0.152(3) 0.103(2) 0.152(3) 0.0034(16) 0.053(2) -0.0002(15)
Cl5 0.159(3) 0.130(2) 0.134(3) 0.0020(18) 0.030(2) -0.0134(18)
Cl6 0.189(4) 0.187(4) 0.172(4) -0.018(3) 0.073(3) -0.012(3)
O9 0.133(7) 0.074(5) 0.133(8) 0.000 0.068(6) 0.000
O20 0.115(5) 0.180(7) 0.105(5) 0.073(5) -0.048(4) -0.050(5)
Cl7 0.403(11) 0.282(7) 0.165(5) 0.017(5) 0.123(6) 0.032(8)
O10 0.164(7) 0.094(5) 0.199(9) -0.019(5) 0.024(7) 0.044(5)
O27 0.123(5) 0.173(8) 0.208(9) 0.047(7) 0.089(6) 0.050(5)
O12 0.184(7) 0.122(5) 0.204(8) -0.034(5) 0.145(7) -0.010(5)
O19 0.286(12) 0.143(7) 0.078(4) -0.034(4) 0.056(6) 0.006(7)
O13 0.101(4) 0.152(6) 0.175(8) 0.009(6) 0.065(5) 0.020(4)
O23 0.311(14) 0.101(5) 0.255(13) -0.049(7) 0.174(12) 0.013(7)
O16 0.238(12) 0.114(6) 0.222(11) 0.069(6) 0.104(10) 0.052(6)
O26 0.255(14) 0.195(11) 0.355(19) -0.101(11) 0.205(14) 0.033(9)
O14 0.41(2) 0.248(13) 0.294(16) -0.044(11) 0.306(17) 0.023(13)
O7 0.117(9) 0.096(8) 0.122(10) -0.006(7) 0.052(8) -0.003(7)
O17 0.189(10) 0.345(18) 0.134(8) -0.003(10) -0.022(7) 0.083(11)
O28 0.221(13) 0.278(17) 1.47(9) -0.41(3) 0.50(3) -0.145(14)
O6 0.162(12) 0.25(2) 0.239(19) 0.000 0.060(13) 0.000
O24 0.155(9) 0.355(17) 0.152(9) -0.019(11) -0.006(7) 0.005(10)
O11 0.36(2) 0.104(8) 0.69(5) 0.078(13) 0.35(3) 0.033(9)
Cl3 0.240(5) 0.124(3) 0.193(4) -0.001(2) 0.091(4) -0.008(2)
Cl2 0.258(12) 0.49(2) 0.363(19) 0.000 0.110(13) 0.000
O8 0.113(8) 0.102(8) 0.095(8) -0.004(7) 0.032(7) -0.001(7)

loop_
_atom_type_symbol
_atom_type_description
_atom_type_scat_dispersion_real
_atom_type_scat_dispersion_imag
_atom_type_scat_source
C C 0.0033 0.0016 'International Tables Vol C Tables 4.2.6.8 and 6.1.1.4'
H H 0.0000 0.0000 'International Tables Vol C Tables 4.2.6.8 and 6.1.1.4'
N N 0.0061 0.0033 'International Tables Vol C Tables 4.2.6.8 and 6.1.1.4'
O O 0.0106 0.0060 'International Tables Vol C Tables 4.2.6.8 and 6.1.1.4'
Cl Cl 0.1484 0.1585 'International Tables Vol C Tables 4.2.6.8 and 6.1.1.4'
Cu Cu 0.3201 1.2651 'International Tables Vol C Tables 4.2.6.8 and 6.1.1.4'
P P 0.1023 0.0942 'International Tables Vol C Tables 4.2.6.8 and 6.1.1.4'

loop_
_geom_angle_atom_site_label_1
_geom_angle_atom_site_label_2
_geom_angle_atom_site_label_3
_geom_angle
_geom_angle_site_symmetry_1
_geom_angle_site_symmetry_3
_geom_angle_publ_flag
N18 Cu1 N18 173.7(2) 2_655 . ?
N18 Cu1 N24 90.62(18) 2_655 2_655 ?
N18 Cu1 N24 89.04(18) . 2_655 ?
N18 Cu1 N24 89.04(19) 2_655 . ?
N18 Cu1 N24 90.62(18) . . ?
N24 Cu1 N24 173.9(2) 2_655 . ?
N18 Cu1 Cl4 93.17(12) 2_655 . ?
N18 Cu1 Cl4 93.17(12) . . ?
N24 Cu1 Cl4 93.04(12) 2_655 . ?
N24 Cu1 Cl4 93.04(12) . . ?
N4 Cu2 N4 173.8(3) 2_655 . ?
N4 Cu2 N10 90.0(2) 2_655 . ?
N4 Cu2 N10 89.7(2) . . ?
N4 Cu2 N10 89.7(2) 2_655 2_655 ?
N4 Cu2 N10 90.0(2) . 2_655 ?
N10 Cu2 N10 174.9(3) . 2_655 ?
N4 Cu2 Cl4 93.11(13) 2_655 1_545 ?
N4 Cu2 Cl4 93.11(13) . 1_545 ?
N10 Cu2 Cl4 92.55(13) . 1_545 ?
N10 Cu2 Cl4 92.55(13) 2_655 1_545 ?
N23 Cu3 N6 176.4(2) . . ?
N23 Cu3 N11 90.3(2) . . ?
N6 Cu3 N11 89.6(2) . . ?
N23 Cu3 N16 90.3(2) . 2_655 ?
N6 Cu3 N16 89.6(2) . 2_655 ?
N11 Cu3 N16 175.8(2) . 2_655 ?
N23 Cu3 Cl1 91.02(18) . . ?
N6 Cu3 Cl1 92.58(18) . . ?
N11 Cu3 Cl1 91.53(17) . . ?
N16 Cu3 Cl1 92.65(17) 2_655 . ?
N17 Cu4 N12 178.9(2) . . ?
N17 Cu4 N5 89.1(2) . 2_655 ?
N12 Cu4 N5 89.8(2) . 2_655 ?
N17 Cu4 N22 90.4(2) . . ?
N12 Cu4 N22 90.6(2) . . ?
N5 Cu4 N22 179.5(2) 2_655 . ?
N17 Cu4 Cl3 91.77(19) . . ?
N12 Cu4 Cl3 88.69(19) . . ?
N5 Cu4 Cl3 89.70(17) 2_655 . ?
N22 Cu4 Cl3 90.21(17) . . ?
Cu2 Cl4 Cu1 180.0 1_565 . ?
O3 P3 N13 113.1(3) . . ?
O3 P3 N14 114.3(3) . . ?
N13 P3 N14 104.4(3) . . ?
O3 P3 N15 113.3(3) . . ?
N13 P3 N15 105.8(3) . . ?
N14 P3 N15 105.0(3) . . ?
O4 P4 N21 113.6(3) . . ?
O4 P4 N20 113.3(3) . . ?
N21 P4 N20 104.8(3) . . ?
O4 P4 N19 114.7(3) . . ?
N21 P4 N19 104.4(3) . . ?
N20 P4 N19 105.0(3) . . ?
O1 P1 N3 114.6(3) . . ?
O1 P1 N2 113.3(3) . . ?
N3 P1 N2 104.4(3) . . ?
O1 P1 N1 113.2(3) . . ?
N3 P1 N1 104.7(3) . . ?
N2 P1 N1 105.6(3) . . ?
C54 N24 C55 118.3(5) . . ?
C54 N24 Cu1 119.6(4) . . ?
C55 N24 Cu1 122.0(4) . . ?
C14 N4 C15 119.1(5) . . ?
C14 N4 Cu2 120.5(4) . . ?
C15 N4 Cu2 120.4(4) . . ?
C45 N18 C44 118.8(5) . . ?
C45 N18 Cu1 121.6(4) . . ?
C44 N18 Cu1 119.6(4) . . ?
C30 N12 C29 117.5(6) . . ?
C30 N12 Cu4 120.2(4) . . ?
C29 N12 Cu4 122.2(4) . . ?
C41 N15 P3 127.7(4) . . ?
C16 N7 P2 126.6(4) . . ?
C46 N19 P4 125.7(4) . . ?
C6 N2 P1 128.2(4) . . ?
C42 C41 C45 118.5(5) . . ?
C42 C41 N15 119.6(5) . . ?
C45 C41 N15 121.8(5) . . ?
C59 N22 C60 118.9(5) . . ?
C59 N22 Cu4 120.0(5) . . ?
C60 N22 Cu4 121.1(4) . . ?
C35 N17 C34 119.0(6) . . ?
C35 N17 Cu4 120.6(4) . . ?
C34 N17 Cu4 120.4(5) . . ?
C39 N16 C40 119.6(6) . . ?
C39 N16 Cu3 120.3(5) . 2_655 ?
C40 N16 Cu3 120.1(4) . 2_655 ?
N18 C45 C41 122.2(5) . . ?
N8 C26 C27 121.1(6) . . ?
N8 C26 C30 121.9(5) . . ?
C27 C26 C30 117.0(6) . . ?
N1 C11 C15 122.6(5) . . ?
N1 C11 C12 119.4(6) . . ?
C15 C11 C12 117.9(5) . . ?
C10 N5 C9 119.1(5) . . ?
C10 N5 Cu4 121.9(4) . 2_655 ?
C9 N5 Cu4 119.0(4) . 2_655 ?
C53 C52 C51 117.3(6) . . ?
C49 N23 C50 117.8(6) . . ?
C49 N23 Cu3 122.9(5) . . ?
C50 N23 Cu3 119.2(4) . . ?
C40 C36 N13 123.2(6) . . ?
C40 C36 C37 117.5(6) . . ?
N13 C36 C37 119.3(5) . . ?
C5 N6 C4 118.8(6) . . ?
C5 N6 Cu3 120.3(4) . . ?
C4 N6 Cu3 120.9(5) . . ?
N6 C5 C1 122.9(5) . . ?
C11 N1 P1 127.2(4) . . ?
C44 C43 C42 119.1(6) . . ?
N4 C15 C11 122.3(5) . . ?
N18 C44 C43 122.1(5) . . ?
N4 C14 C13 122.7(5) . . ?
N17 C34 C33 121.8(6) . . ?
C14 C13 C12 119.8(6) . . ?
C41 C42 C43 119.2(5) . . ?
C19 N11 C20 118.1(6) . . ?
C19 N11 Cu3 121.5(5) . . ?
C20 N11 Cu3 120.3(4) . . ?
N12 C30 C26 123.6(6) . . ?
N24 C55 C51 122.7(5) . . ?
C54 C53 C52 121.3(6) . . ?
C47 C46 C50 117.3(6) . . ?
C47 C46 N19 119.6(6) . . ?
C50 C46 N19 123.1(5) . . ?
N23 C50 C46 123.3(5) . . ?
N11 C19 C18 123.2(7) . . ?
C20 C16 N7 123.1(6) . . ?
C20 C16 C17 118.6(6) . . ?
N7 C16 C17 118.3(6) . . ?
N24 C54 C53 121.6(6) . . ?
N16 C39 C38 119.2(7) . . ?
N16 C40 C36 123.3(6) . . ?
C37 C38 C39 121.7(6) . . ?
C38 C37 C36 118.7(6) . . ?
N17 C35 C31 123.6(6) . . ?
C46 C47 C48 119.8(7) . . ?
C28 C27 C26 118.8(7) . . ?
C19 C18 C17 118.9(7) . . ?
C13 C12 C11 118.1(6) . . ?
N12 C29 C28 122.4(6) . . ?
N6 C4 C3 121.9(7) . . ?
N23 C49 C48 122.3(7) . . ?
N11 C20 C16 123.1(6) . . ?
C18 C17 C16 117.3(6) . . ?
C34 C33 C32 118.8(6) . . ?
C27 C28 C29 120.6(6) . . ?
C2 C3 C4 118.9(6) . . ?
C49 C48 C47 119.5(7) . . ?
O2 P2 N9 113.3(3) . . ?
O2 P2 N7 114.4(3) . . ?
N9 P2 N7 104.9(3) . . ?
O2 P2 N8 113.3(3) . . ?
N9 P2 N8 105.9(3) . . ?
N7 P2 N8 104.1(3) . . ?
C25 N10 C24 118.2(5) . . ?
C25 N10 Cu2 123.3(4) . . ?
C24 N10 Cu2 118.4(4) . . ?
C31 N14 P3 127.0(5) . . ?
C36 N13 P3 127.5(4) . . ?
C21 N9 P2 128.1(4) . . ?
N10 C25 C21 124.6(5) . . ?
C56 N21 P4 125.9(4) . . ?
C60 C56 C57 118.5(6) . . ?
C60 C56 N21 122.4(5) . . ?
C57 C56 N21 119.1(5) . . ?
C26 N8 P2 128.4(5) . . ?
C7 C6 N2 120.9(6) . . ?
C7 C6 C10 116.6(6) . . ?
N2 C6 C10 122.5(6) . . ?
C1 N3 P1 126.4(4) . . ?
C51 N20 P4 126.5(4) . . ?
C55 C51 C52 118.9(5) . . ?
C55 C51 N20 123.2(5) . . ?
C52 C51 N20 117.9(5) . . ?
C25 C21 C22 116.1(5) . . ?
C25 C21 N9 123.5(5) . . ?
C22 C21 N9 120.4(5) . . ?
N22 C60 C56 122.4(6) . . ?
C2 C1 C5 117.6(6) . . ?
C2 C1 N3 119.0(6) . . ?
C5 C1 N3 123.4(5) . . ?
C23 C22 C21 120.2(6) . . ?
N5 C10 C6 123.3(6) . . ?
C58 C57 C56 118.8(6) . . ?
N5 C9 C8 121.0(7) . . ?
N22 C59 C58 120.5(6) . . ?
C31 C32 C33 119.1(7) . . ?
C22 C23 C24 120.0(6) . . ?
C6 C7 C8 121.0(6) . . ?
N10 C24 C23 120.7(6) . . ?
C35 C31 C32 117.7(6) . . ?
C35 C31 N14 123.8(6) . . ?
C32 C31 N14 118.5(6) . . ?
C3 C2 C1 119.9(7) . . ?
C9 C8 C7 119.0(6) . . ?
C57 C58 C59 121.0(6) . . ?

loop_
_geom_bond_atom_site_label_1
_geom_bond_atom_site_label_2
_geom_bond_distance
_geom_bond_site_symmetry_2
_geom_bond_publ_flag
Cu1 N18 2.039(5) 2_655 ?
Cu1 N18 2.039(5) . ?
Cu1 N24 2.047(5) 2_655 ?
Cu1 N24 2.047(5) . ?
Cu1 Cl4 2.6384(18) . ?
Cu2 N4 2.043(5) 2_655 ?
Cu2 N4 2.043(5) . ?
Cu2 N10 2.050(5) . ?
Cu2 N10 2.050(5) 2_655 ?
Cu2 Cl4 2.6387(18) 1_545 ?
Cu3 N23 2.035(5) . ?
Cu3 N6 2.045(6) . ?
Cu3 N11 2.048(5) . ?
Cu3 N16 2.060(6) 2_655 ?
Cu3 Cl1 2.656(4) . ?
Cu4 N17 2.027(6) . ?
Cu4 N12 2.032(6) . ?
Cu4 N5 2.043(5) 2_655 ?
Cu4 N22 2.046(5) . ?
Cu4 Cl3 2.745(6) . ?
Cl4 Cu2 2.6387(18) 1_565 ?
P3 O3 1.472(4) . ?
P3 N13 1.640(5) . ?
P3 N14 1.642(5) . ?
P3 N15 1.643(5) . ?
P4 O4 1.475(5) . ?
P4 N21 1.634(5) . ?
P4 N20 1.659(5) . ?
P4 N19 1.661(5) . ?
P1 O1 1.477(5) . ?
P1 N3 1.635(5) . ?
P1 N2 1.643(6) . ?
P1 N1 1.647(5) . ?
N24 C54 1.346(7) . ?
N24 C55 1.356(7) . ?
N4 C14 1.329(8) . ?
N4 C15 1.342(7) . ?
N18 C45 1.334(7) . ?
N18 C44 1.342(7) . ?
N12 C30 1.334(8) . ?
N12 C29 1.340(9) . ?
N15 C41 1.424(7) . ?
N7 C16 1.398(8) . ?
N7 P2 1.641(5) . ?
N19 C46 1.405(8) . ?
N2 C6 1.376(9) . ?
C41 C42 1.361(8) . ?
C41 C45 1.402(8) . ?
N22 C59 1.339(8) . ?
N22 C60 1.356(8) . ?
N17 C35 1.336(8) . ?
N17 C34 1.335(9) . ?
N16 C39 1.328(9) . ?
N16 C40 1.345(8) . ?
N16 Cu3 2.060(5) 2_655 ?
C26 N8 1.390(8) . ?
C26 C27 1.403(9) . ?
C26 C30 1.407(9) . ?
C11 N1 1.400(8) . ?
C11 C15 1.402(8) . ?
C11 C12 1.406(9) . ?
N5 C10 1.324(8) . ?
N5 C9 1.363(8) . ?
N5 Cu4 2.043(5) 2_655 ?
C52 C53 1.380(9) . ?
C52 C51 1.408(8) . ?
N23 C49 1.338(9) . ?
N23 C50 1.356(8) . ?
C36 C40 1.380(8) . ?
C36 N13 1.395(8) . ?
C36 C37 1.413(9) . ?
N6 C5 1.330(8) . ?
N6 C4 1.335(9) . ?
C5 C1 1.388(9) . ?
C43 C44 1.370(9) . ?
C43 C42 1.400(9) . ?
C14 C13 1.368(10) . ?
C34 C33 1.392(11) . ?
C13 C12 1.394(10) . ?
N11 C19 1.311(9) . ?
N11 C20 1.353(8) . ?
C55 C51 1.359(8) . ?
C53 C54 1.350(9) . ?
C46 C47 1.372(9) . ?
C46 C50 1.375(9) . ?
C19 C18 1.395(11) . ?
C16 C20 1.377(8) . ?
C16 C17 1.417(9) . ?
C39 C38 1.426(11) . ?
C38 C37 1.329(10) . ?
C35 C31 1.385(9) . ?
C47 C48 1.389(11) . ?
C27 C28 1.353(10) . ?
C18 C17 1.392(11) . ?
C29 C28 1.379(11) . ?
C4 C3 1.385(13) . ?
C49 C48 1.350(12) . ?
C33 C32 1.401(10) . ?
C3 C2 1.370(12) . ?
P2 O2 1.486(5) . ?
P2 N9 1.632(5) . ?
P2 N8 1.644(5) . ?
N10 C25 1.326(7) . ?
N10 C24 1.354(8) . ?
N14 C31 1.411(8) . ?
N9 C21 1.405(8) . ?
C25 C21 1.383(8) . ?
N21 C56 1.428(8) . ?
C56 C60 1.367(8) . ?
C56 C57 1.408(9) . ?
C6 C7 1.369(9) . ?
C6 C10 1.417(8) . ?
N3 C1 1.422(9) . ?
N20 C51 1.412(7) . ?
C21 C22 1.394(8) . ?
C1 C2 1.380(9) . ?
C22 C23 1.359(10) . ?
C57 C58 1.336(10) . ?
C9 C8 1.384(10) . ?
C59 C58 1.400(10) . ?
C32 C31 1.389(9) . ?
C23 C24 1.384(10) . ?
C7 C8 1.389(11) . ?
